data_4515735
loop_
_publ_author_name
'Rozenberg, Illya'
'Eivgi, Or'
'Frenklah, Alexander'
'Butilkov, Danielle'
'Kozuch, Sebastian'
'Goldberg, Israel'
'Lemcoff, N. Gabriel'

_publ_section_title
;
 Synthesis and Catalytic Properties of Sulfur-Chelated Ruthenium
 Benzylidenes Bearing a Cyclic (Alkyl)(amino)carbene Ligand
;
_journal_issue 9
_journal_name_full 'ACS Catalysis'
_journal_page_first 8182
_journal_paper_doi 10.1021/acscatal.8b02122
_journal_volume 8
_journal_year 2018
_chemical_absolute_configuration ad
_chemical_formula_moiety 'C31 H37 Cl2 N Ru S, C H2 Cl2'
_chemical_formula_sum 'C32 H39 Cl4 N Ru S'
_chemical_formula_weight 712.57
_space_group_crystal_system orthorhombic
_space_group_IT_number 29
_space_group_name_Hall 'P 2c -2ac'
_space_group_name_H-M_alt 'P c a 21'
_atom_sites_solution_hydrogens geom
_atom_sites_solution_primary direct
_atom_sites_solution_secondary difmap
_audit_creation_method SHELXL-2014/7
_cell_angle_alpha 90
_cell_angle_beta 90
_cell_angle_gamma 90
_cell_formula_units_Z 4
_cell_length_a 19.8680(7)
_cell_length_b 9.2131(3)
_cell_length_c 17.5258(7)
_cell_measurement_reflns_used 6938
_cell_measurement_temperature 110(2)
_cell_measurement_theta_max 28.28
_cell_measurement_theta_min 2.05
_cell_volume 3208.0(2)
_computing_cell_refinement 'Saint, Bruker-AXS'
_computing_data_collection 'Apex2, Bruker-AXS'
_computing_data_reduction 'Saint, Bruker-AXS'
_computing_structure_refinement 'SHELXL-2014/7 (Sheldrick, 2015)'
_computing_structure_solution 'SHELXT-2014 (sheldrick, 2015)'
_diffrn_ambient_temperature 110(2)
_diffrn_detector_area_resol_mean 1.75
_diffrn_measured_fraction_theta_full 1.000
_diffrn_measured_fraction_theta_max 0.999
_diffrn_measurement_device_type 'ApexDuo, Bruker-AXS'
_diffrn_measurement_method '1 deg. \w scans'
_diffrn_radiation_type MoK\a
_diffrn_radiation_wavelength 0.71073
_diffrn_reflns_av_R_equivalents 0.0326
_diffrn_reflns_av_unetI/netI 0.0467
_diffrn_reflns_Laue_measured_fraction_full 1.000
_diffrn_reflns_Laue_measured_fraction_max 0.999
_diffrn_reflns_limit_h_max 26
_diffrn_reflns_limit_h_min -26
_diffrn_reflns_limit_k_max 12
_diffrn_reflns_limit_k_min -10
_diffrn_reflns_limit_l_max 20
_diffrn_reflns_limit_l_min -23
_diffrn_reflns_number 17187
_diffrn_reflns_point_group_measured_fraction_full 0.946
_diffrn_reflns_point_group_measured_fraction_max 0.915
_diffrn_reflns_theta_full 25.242
_diffrn_reflns_theta_max 28.287
_diffrn_reflns_theta_min 2.050
_diffrn_source 'ImuS micro-focus'
_exptl_absorpt_coefficient_mu 0.910
_exptl_absorpt_correction_T_max 0.861
_exptl_absorpt_correction_T_min 0.798
_exptl_absorpt_correction_type multi-scan
_exptl_absorpt_process_details 'Sadabs, Bruker-AXS'
_exptl_crystal_colour green
_exptl_crystal_density_diffrn 1.475
_exptl_crystal_description prism
_exptl_crystal_F_000 1464
_exptl_crystal_size_max 0.260
_exptl_crystal_size_mid 0.240
_exptl_crystal_size_min 0.170
_refine_diff_density_max 0.722
_refine_diff_density_min -1.050
_refine_diff_density_rms 0.071
_refine_ls_abs_structure_details
;
 Flack x determined using 2787 quotients [(I+)-(I-)]/[(I+)+(I-)]
 (Parsons, Flack and Wagner, Acta Cryst. B69 (2013) 249-259).
;
_refine_ls_abs_structure_Flack -0.032(16)
_refine_ls_extinction_method none
_refine_ls_goodness_of_fit_ref 1.005
_refine_ls_hydrogen_treatment constr
_refine_ls_matrix_type full
_refine_ls_number_parameters 358
_refine_ls_number_reflns 7307
_refine_ls_number_restraints 1
_refine_ls_restrained_S_all 1.004
_refine_ls_R_factor_all 0.0296
_refine_ls_R_factor_gt 0.0273
_refine_ls_shift/su_max 0.002
_refine_ls_shift/su_mean 0.000
_refine_ls_structure_factor_coef Fsqd
_refine_ls_weighting_details 'w=1/[\s^2^(Fo^2^)+(0.0285P)^2^] where P=(Fo^2^+2Fc^2^)/3'
_refine_ls_weighting_scheme calc
_refine_ls_wR_factor_gt 0.0596
_refine_ls_wR_factor_ref 0.0607
_reflns_Friedel_coverage 0.774
_reflns_Friedel_fraction_full 0.888
_reflns_Friedel_fraction_max 0.825
_reflns_number_gt 6938
_reflns_number_total 7307
_reflns_threshold_expression 'I > 2\s(I)'
_cod_data_source_file cs8b02122_si_005.cif
_cod_data_source_block lem41
_cod_database_code 4515735
_shelx_shelxl_version_number 2014/7
_shelx_space_group_comment
;
The symmetry employed for this shelxl refinement is uniquely defined
by the following loop, which should always be used as a source of
symmetry information in preference to the above space-group names.
They are only intended as comments.
;
_shelx_estimated_absorpt_t_min 0.798
_shelx_estimated_absorpt_t_max 0.861

loop_
_space_group_symop_operation_xyz
'x, y, z'
'-x, -y, z+1/2'
'x+1/2, -y, z'
'-x+1/2, y, z+1/2'

loop_
_atom_site_label
_atom_site_type_symbol
_atom_site_fract_x
_atom_site_fract_y
_atom_site_fract_z
_atom_site_U_iso_or_equiv
_atom_site_adp_type
_atom_site_occupancy
_atom_site_site_symmetry_order
_atom_site_calc_flag
_atom_site_refinement_flags_posn
_atom_site_refinement_flags_adp
Ru1 Ru 0.39433(2) 0.71230(2) 0.41624(2) 0.00776(6) Uani 1 1 d . .
S1 S 0.50164(3) 0.69578(8) 0.46925(5) 0.00899(15) Uani 1 1 d . .
Cl1 Cl 0.43073(4) 0.89647(8) 0.33061(5) 0.01516(16) Uani 1 1 d . .
Cl2 Cl 0.28232(3) 0.74368(9) 0.36854(5) 0.01707(17) Uani 1 1 d . .
Cl3 Cl 0.71019(5) 0.86829(13) 0.69682(6) 0.0334(2) Uani 1 1 d . .
Cl4 Cl 0.67800(5) 1.10428(11) 0.59364(7) 0.0356(2) Uani 1 1 d . .
N1 N 0.36228(11) 0.4172(3) 0.48790(16) 0.0104(5) Uani 1 1 d . .
C1 C 0.38142(12) 0.5028(3) 0.43139(17) 0.0085(7) Uani 1 1 d . .
C2 C 0.41863(14) 0.8106(3) 0.57251(19) 0.0102(6) Uani 1 1 d . .
C3 C 0.35810(17) 0.2690(4) 0.3791(2) 0.0166(8) Uani 1 1 d . .
H3A H 0.3125 0.2729 0.3565 0.020 Uiso 1 1 calc R U
H3B H 0.3820 0.1837 0.3580 0.020 Uiso 1 1 calc R U
C4 C 0.34821(15) 0.4659(3) 0.5647(2) 0.0121(7) Uani 1 1 d . .
C5 C 0.44968(17) 0.9030(4) 0.6967(2) 0.0188(7) Uani 1 1 d . .
H5 H 0.4372 0.9441 0.7444 0.023 Uiso 1 1 calc R U
C6 C 0.47163(15) 0.4187(4) 0.6054(2) 0.0160(7) Uani 1 1 d . .
H6A H 0.5004 0.5054 0.6124 0.019 Uiso 1 1 calc R U
H6B H 0.4757 0.3877 0.5515 0.019 Uiso 1 1 calc R U
C7 C 0.62702(15) 1.0238(4) 0.4039(2) 0.0208(8) Uani 1 1 d . .
H7 H 0.6354 1.1229 0.4156 0.025 Uiso 1 1 calc R U
C8 C 0.53623(15) 0.8155(3) 0.6114(2) 0.0136(7) Uani 1 1 d . .
H8 H 0.5823 0.7972 0.6006 0.016 Uiso 1 1 calc R U
C9 C 0.27053(16) 0.5609(4) 0.6565(2) 0.0207(8) Uani 1 1 d . .
H9 H 0.2269 0.5957 0.6692 0.025 Uiso 1 1 calc R U
C10 C 0.51693(16) 0.8750(4) 0.6807(2) 0.0168(7) Uani 1 1 d . .
H10 H 0.5502 0.8969 0.7178 0.020 Uiso 1 1 calc R U
C11 C 0.39905(14) 0.4606(3) 0.6210(2) 0.0133(7) Uani 1 1 d . .
C12 C 0.48679(15) 0.7832(3) 0.5579(2) 0.0107(6) Uani 1 1 d . .
C13 C 0.28335(15) 0.5183(4) 0.5818(2) 0.0158(7) Uani 1 1 d . .
C14 C 0.39702(14) 0.4089(4) 0.3609(2) 0.0125(7) Uani 1 1 d . .
C15 C 0.37081(15) 0.7790(3) 0.5114(2) 0.0109(6) Uani 1 1 d . .
H15 H 0.3244 0.7941 0.5215 0.013 Uiso 1 1 calc R U
C16 C 0.56504(13) 0.8046(3) 0.4247(2) 0.0126(7) Uani 1 1 d . .
C17 C 0.47413(15) 0.3852(4) 0.3572(2) 0.0230(8) Uani 1 1 d . .
H17A H 0.4843 0.3084 0.3204 0.035 Uiso 1 1 calc R U
H17B H 0.4908 0.3569 0.4077 0.035 Uiso 1 1 calc R U
H17C H 0.4961 0.4755 0.3413 0.035 Uiso 1 1 calc R U
C18 C 0.40083(15) 0.8707(4) 0.6429(2) 0.0148(7) Uani 1 1 d . .
H18 H 0.3548 0.8896 0.6539 0.018 Uiso 1 1 calc R U
C19 C 0.57526(15) 0.9503(4) 0.4411(2) 0.0166(7) Uani 1 1 d . .
H19 H 0.5475 0.9991 0.4770 0.020 Uiso 1 1 calc R U
C20 C 0.65475(17) 0.8090(4) 0.3330(2) 0.0250(8) Uani 1 1 d . .
H20 H 0.6811 0.7616 0.2953 0.030 Uiso 1 1 calc R U
C21 C 0.35356(18) 0.2580(4) 0.4656(2) 0.0170(7) Uani 1 1 d . .
C22 C 0.66633(15) 0.9538(4) 0.3498(2) 0.0224(8) Uani 1 1 d . .
H22 H 0.7012 1.0051 0.3244 0.027 Uiso 1 1 calc R U
C23 C 0.38296(17) 0.5060(4) 0.6942(2) 0.0202(8) Uani 1 1 d . .
H23 H 0.4167 0.5040 0.7327 0.024 Uiso 1 1 calc R U
C24 C 0.37437(19) 0.4752(4) 0.2856(2) 0.0207(8) Uani 1 1 d . .
H24A H 0.3255 0.4901 0.2866 0.031 Uiso 1 1 calc R U
H24B H 0.3860 0.4096 0.2436 0.031 Uiso 1 1 calc R U
H24C H 0.3970 0.5687 0.2781 0.031 Uiso 1 1 calc R U
C25 C 0.31894(17) 0.5542(4) 0.7128(2) 0.0226(8) Uani 1 1 d . .
H25 H 0.3085 0.5822 0.7636 0.027 Uiso 1 1 calc R U
C26 C 0.4088(2) 0.1624(4) 0.4999(2) 0.0299(9) Uani 1 1 d . .
H26A H 0.4050 0.0639 0.4793 0.045 Uiso 1 1 calc R U
H26B H 0.4038 0.1594 0.5555 0.045 Uiso 1 1 calc R U
H26C H 0.4530 0.2027 0.4869 0.045 Uiso 1 1 calc R U
C27 C 0.49814(18) 0.2964(4) 0.6569(3) 0.0251(8) Uani 1 1 d . .
H27A H 0.4946 0.3262 0.7105 0.038 Uiso 1 1 calc R U
H27B H 0.5453 0.2766 0.6444 0.038 Uiso 1 1 calc R U
H27C H 0.4713 0.2085 0.6487 0.038 Uiso 1 1 calc R U
C28 C 0.22894(14) 0.5367(4) 0.5223(2) 0.0193(8) Uani 1 1 d . .
H28A H 0.2432 0.4868 0.4750 0.023 Uiso 1 1 calc R U
H28B H 0.2243 0.6413 0.5104 0.023 Uiso 1 1 calc R U
C29 C 0.60472(14) 0.7334(4) 0.3713(2) 0.0190(8) Uani 1 1 d . .
H29 H 0.5976 0.6334 0.3609 0.023 Uiso 1 1 calc R U
C30 C 0.2854(2) 0.1993(4) 0.4920(3) 0.0325(10) Uani 1 1 d . .
H30A H 0.2492 0.2565 0.4688 0.049 Uiso 1 1 calc R U
H30B H 0.2824 0.2062 0.5477 0.049 Uiso 1 1 calc R U
H30C H 0.2810 0.0975 0.4765 0.049 Uiso 1 1 calc R U
C31 C 0.69458(18) 1.0559(5) 0.6893(2) 0.0285(9) Uani 1 1 d . .
H31A H 0.7342 1.1106 0.7080 0.034 Uiso 1 1 calc R U
H31B H 0.6555 1.0821 0.7216 0.034 Uiso 1 1 calc R U
C32 C 0.16030(17) 0.4775(5) 0.5464(3) 0.0359(11) Uani 1 1 d . .
H32A H 0.1639 0.3731 0.5561 0.054 Uiso 1 1 calc R U
H32B H 0.1275 0.4947 0.5056 0.054 Uiso 1 1 calc R U
H32C H 0.1455 0.5269 0.5930 0.054 Uiso 1 1 calc R U

loop_
_atom_site_aniso_label
_atom_site_aniso_U_11
_atom_site_aniso_U_22
_atom_site_aniso_U_33
_atom_site_aniso_U_23
_atom_site_aniso_U_13
_atom_site_aniso_U_12
Ru1 0.00977(9) 0.00494(10) 0.00858(12) 0.00114(11) -0.00028(10) -0.00027(7)
S1 0.0099(3) 0.0074(3) 0.0097(4) -0.0007(3) 0.0008(3) -0.0001(3)
Cl1 0.0188(3) 0.0126(4) 0.0141(4) 0.0064(3) -0.0008(3) -0.0027(3)
Cl2 0.0126(3) 0.0183(4) 0.0202(5) 0.0054(4) -0.0048(3) 0.0012(3)
Cl3 0.0335(5) 0.0419(6) 0.0247(6) 0.0086(5) -0.0064(4) -0.0001(4)
Cl4 0.0462(5) 0.0292(5) 0.0314(6) 0.0039(5) -0.0074(5) 0.0000(4)
N1 0.0141(11) 0.0050(12) 0.0120(15) 0.0012(10) -0.0001(10) -0.0017(9)
C1 0.0060(10) 0.0112(14) 0.0083(19) -0.0021(12) -0.0004(10) -0.0008(9)
C2 0.0135(13) 0.0050(14) 0.0120(18) 0.0021(12) -0.0003(12) -0.0035(11)
C3 0.0213(16) 0.0087(16) 0.020(2) -0.0015(15) -0.0038(14) -0.0022(12)
C4 0.0182(14) 0.0070(14) 0.0111(19) 0.0021(13) 0.0025(12) -0.0040(12)
C5 0.0332(17) 0.0139(17) 0.0092(18) -0.0018(14) 0.0038(14) -0.0026(14)
C6 0.0192(15) 0.0128(15) 0.0160(19) 0.0015(14) -0.0024(13) -0.0012(12)
C7 0.0229(14) 0.0181(16) 0.021(2) 0.0015(16) -0.0022(14) -0.0093(12)
C8 0.0142(13) 0.0103(15) 0.0164(19) -0.0006(14) -0.0021(12) 0.0004(11)
C9 0.0240(15) 0.0191(18) 0.019(2) 0.0019(16) 0.0088(14) 0.0009(13)
C10 0.0239(15) 0.0127(16) 0.014(2) 0.0006(14) -0.0061(13) -0.0020(13)
C11 0.0212(15) 0.0059(15) 0.0127(19) 0.0039(13) -0.0007(12) -0.0021(11)
C12 0.0164(13) 0.0060(14) 0.0097(17) 0.0008(12) 0.0019(12) 0.0011(11)
C13 0.0174(14) 0.0128(16) 0.017(2) 0.0029(14) 0.0036(13) -0.0038(12)
C14 0.0169(14) 0.0097(15) 0.0109(18) -0.0038(14) -0.0007(12) 0.0000(11)
C15 0.0121(13) 0.0067(14) 0.0137(18) 0.0010(13) 0.0032(12) 0.0000(10)
C16 0.0102(11) 0.0136(14) 0.014(2) 0.0008(14) 0.0006(13) -0.0039(10)
C17 0.0179(14) 0.0235(19) 0.028(2) -0.0139(17) 0.0047(14) 0.0011(13)
C18 0.0198(14) 0.0098(15) 0.0149(19) -0.0001(14) 0.0043(13) -0.0006(12)
C19 0.0182(13) 0.0145(16) 0.0172(19) 0.0004(14) 0.0018(12) -0.0017(12)
C20 0.0200(16) 0.035(2) 0.020(2) -0.0057(18) 0.0080(15) -0.0043(14)
C21 0.0313(17) 0.0039(14) 0.0157(19) -0.0005(15) -0.0005(15) -0.0050(14)
C22 0.0183(15) 0.032(2) 0.017(2) 0.0049(16) 0.0020(13) -0.0111(14)
C23 0.0296(17) 0.0177(18) 0.013(2) 0.0069(15) -0.0033(14) -0.0018(14)
C24 0.0379(18) 0.0116(17) 0.013(2) 0.0003(15) -0.0024(16) -0.0026(15)
C25 0.0353(18) 0.0237(19) 0.009(2) 0.0003(15) 0.0061(14) -0.0016(15)
C26 0.061(2) 0.0049(16) 0.023(2) 0.0003(16) -0.015(2) 0.0041(16)
C27 0.0290(18) 0.0193(19) 0.027(2) 0.0061(17) -0.0095(17) 0.0021(15)
C28 0.0137(13) 0.0197(18) 0.025(2) 0.0044(16) 0.0011(13) -0.0032(12)
C29 0.0170(15) 0.0195(17) 0.020(2) -0.0052(16) 0.0029(14) -0.0059(12)
C30 0.045(2) 0.020(2) 0.032(3) -0.0033(18) 0.0098(19) -0.0216(17)
C31 0.0281(17) 0.037(2) 0.021(2) -0.0066(18) 0.0049(15) -0.0070(17)
C32 0.0179(15) 0.052(3) 0.038(3) -0.002(2) 0.0049(16) -0.0146(17)

loop_
_atom_type_symbol
_atom_type_description
_atom_type_scat_dispersion_real
_atom_type_scat_dispersion_imag
_atom_type_scat_source
C C 0.0033 0.0016 'International Tables Vol C Tables 4.2.6.8 and 6.1.1.4'
H H 0.0000 0.0000 'International Tables Vol C Tables 4.2.6.8 and 6.1.1.4'
N N 0.0061 0.0033 'International Tables Vol C Tables 4.2.6.8 and 6.1.1.4'
S S 0.1246 0.1234 'International Tables Vol C Tables 4.2.6.8 and 6.1.1.4'
Cl Cl 0.1484 0.1585 'International Tables Vol C Tables 4.2.6.8 and 6.1.1.4'
Ru Ru -1.2594 0.8363 'International Tables Vol C Tables 4.2.6.8 and 6.1.1.4'

loop_
_geom_angle_atom_site_label_1
_geom_angle_atom_site_label_2
_geom_angle_atom_site_label_3
_geom_angle
C15 Ru1 C1 99.96(13)
C15 Ru1 S1 83.84(10)
C1 Ru1 S1 90.08(8)
C15 Ru1 Cl1 114.28(10)
C1 Ru1 Cl1 145.67(9)
S1 Ru1 Cl1 91.14(3)
C15 Ru1 Cl2 92.30(10)
C1 Ru1 Cl2 92.54(8)
S1 Ru1 Cl2 175.66(3)
Cl1 Ru1 Cl2 88.64(3)
C12 S1 C16 104.16(16)
C12 S1 Ru1 99.64(10)
C16 S1 Ru1 115.70(11)
C1 N1 C4 124.6(3)
C1 N1 C21 114.4(3)
C4 N1 C21 120.9(3)
N1 C1 C14 108.9(3)
N1 C1 Ru1 136.4(2)
C14 C1 Ru1 114.7(2)
C12 C2 C18 118.5(3)
C12 C2 C15 117.3(3)
C18 C2 C15 124.2(3)
C21 C3 C14 107.0(3)
C21 C3 H3A 110.3
C14 C3 H3A 110.3
C21 C3 H3B 110.3
C14 C3 H3B 110.3
H3A C3 H3B 108.6
C11 C4 C13 121.2(3)
C11 C4 N1 120.0(3)
C13 C4 N1 118.7(3)
C18 C5 C10 119.8(3)
C18 C5 H5 120.1
C10 C5 H5 120.1
C11 C6 C27 114.0(3)
C11 C6 H6A 108.8
C27 C6 H6A 108.8
C11 C6 H6B 108.8
C27 C6 H6B 108.8
H6A C6 H6B 107.7
C22 C7 C19 120.6(3)
C22 C7 H7 119.7
C19 C7 H7 119.7
C12 C8 C10 118.7(3)
C12 C8 H8 120.7
C10 C8 H8 120.7
C25 C9 C13 122.2(3)
C25 C9 H9 118.9
C13 C9 H9 118.9
C8 C10 C5 121.1(3)
C8 C10 H10 119.5
C5 C10 H10 119.5
C23 C11 C4 118.1(3)
C23 C11 C6 117.5(3)
C4 C11 C6 124.3(3)
C8 C12 C2 121.5(3)
C8 C12 S1 124.7(2)
C2 C12 S1 113.7(2)
C9 C13 C4 117.7(3)
C9 C13 C28 119.2(3)
C4 C13 C28 123.1(3)
C24 C14 C3 111.6(3)
C24 C14 C1 114.2(3)
C3 C14 C1 101.8(3)
C24 C14 C17 108.2(3)
C3 C14 C17 112.9(3)
C1 C14 C17 108.2(3)
C2 C15 Ru1 124.5(2)
C2 C15 H15 117.7
Ru1 C15 H15 117.7
C29 C16 C19 120.9(3)
C29 C16 S1 115.4(2)
C19 C16 S1 123.7(3)
C14 C17 H17A 109.5
C14 C17 H17B 109.5
H17A C17 H17B 109.5
C14 C17 H17C 109.5
H17A C17 H17C 109.5
H17B C17 H17C 109.5
C5 C18 C2 120.6(3)
C5 C18 H18 119.7
C2 C18 H18 119.7
C16 C19 C7 118.8(3)
C16 C19 H19 120.6
C7 C19 H19 120.6
C29 C20 C22 120.0(3)
C29 C20 H20 120.0
C22 C20 H20 120.0
C30 C21 C3 112.2(3)
C30 C21 C26 108.2(3)
C3 C21 C26 112.8(4)
C30 C21 N1 111.3(3)
C3 C21 N1 100.6(3)
C26 C21 N1 111.8(3)
C20 C22 C7 120.0(3)
C20 C22 H22 120.0
C7 C22 H22 120.0
C25 C23 C11 121.7(3)
C25 C23 H23 119.2
C11 C23 H23 119.2
C14 C24 H24A 109.5
C14 C24 H24B 109.5
H24A C24 H24B 109.5
C14 C24 H24C 109.5
H24A C24 H24C 109.5
H24B C24 H24C 109.5
C9 C25 C23 119.1(3)
C9 C25 H25 120.4
C23 C25 H25 120.4
C21 C26 H26A 109.5
C21 C26 H26B 109.5
H26A C26 H26B 109.5
C21 C26 H26C 109.5
H26A C26 H26C 109.5
H26B C26 H26C 109.5
C6 C27 H27A 109.5
C6 C27 H27B 109.5
H27A C27 H27B 109.5
C6 C27 H27C 109.5
H27A C27 H27C 109.5
H27B C27 H27C 109.5
C13 C28 C32 114.0(3)
C13 C28 H28A 108.7
C32 C28 H28A 108.7
C13 C28 H28B 108.7
C32 C28 H28B 108.7
H28A C28 H28B 107.6
C20 C29 C16 119.7(3)
C20 C29 H29 120.1
C16 C29 H29 120.1
C21 C30 H30A 109.5
C21 C30 H30B 109.5
H30A C30 H30B 109.5
C21 C30 H30C 109.5
H30A C30 H30C 109.5
H30B C30 H30C 109.5
Cl3 C31 Cl4 110.6(2)
Cl3 C31 H31A 109.5
Cl4 C31 H31A 109.5
Cl3 C31 H31B 109.5
Cl4 C31 H31B 109.5
H31A C31 H31B 108.1
C28 C32 H32A 109.5
C28 C32 H32B 109.5
H32A C32 H32B 109.5
C28 C32 H32C 109.5
H32A C32 H32C 109.5
H32B C32 H32C 109.5

loop_
_geom_bond_atom_site_label_1
_geom_bond_atom_site_label_2
_geom_bond_distance
Ru1 C15 1.838(3)
Ru1 C1 1.965(3)
Ru1 S1 2.3307(7)
Ru1 Cl1 2.3780(8)
Ru1 Cl2 2.3948(7)
S1 C12 1.775(3)
S1 C16 1.789(3)
Cl3 C31 1.761(4)
Cl4 C31 1.766(4)
N1 C1 1.322(4)
N1 C4 1.447(4)
N1 C21 1.528(4)
C1 C14 1.539(5)
C2 C12 1.401(4)
C2 C18 1.398(5)
C2 C15 1.461(5)
C3 C21 1.522(5)
C3 C14 1.536(5)
C3 H3A 0.9900
C3 H3B 0.9900
C4 C11 1.412(5)
C4 C13 1.408(4)
C5 C18 1.385(5)
C5 C10 1.389(5)
C5 H5 0.9500
C6 C11 1.517(4)
C6 C27 1.537(5)
C6 H6A 0.9900
C6 H6B 0.9900
C7 C22 1.387(5)
C7 C19 1.394(4)
C7 H7 0.9500
C8 C12 1.389(4)
C8 C10 1.387(5)
C8 H8 0.9500
C9 C25 1.379(5)
C9 C13 1.389(5)
C9 H9 0.9500
C10 H10 0.9500
C11 C23 1.388(5)
C13 C28 1.512(5)
C14 C24 1.523(5)
C14 C17 1.549(4)
C15 H15 0.9500
C16 C29 1.389(5)
C16 C19 1.388(4)
C17 H17A 0.9800
C17 H17B 0.9800
C17 H17C 0.9800
C18 H18 0.9500
C19 H19 0.9500
C20 C29 1.387(5)
C20 C22 1.385(5)
C20 H20 0.9500
C21 C30 1.530(5)
C21 C26 1.530(5)
C22 H22 0.9500
C23 C25 1.386(5)
C23 H23 0.9500
C24 H24A 0.9800
C24 H24B 0.9800
C24 H24C 0.9800
C25 H25 0.9500
C26 H26A 0.9800
C26 H26B 0.9800
C26 H26C 0.9800
C27 H27A 0.9800
C27 H27B 0.9800
C27 H27C 0.9800
C28 C32 1.528(4)
C28 H28A 0.9900
C28 H28B 0.9900
C29 H29 0.9500
C30 H30A 0.9800
C30 H30B 0.9800
C30 H30C 0.9800
C31 H31A 0.9900
C31 H31B 0.9900
C32 H32A 0.9800
C32 H32B 0.9800
C32 H32C 0.9800
